data_4104978
loop_
_publ_author_name
'Guoqiang Feng'
'Eric A. Tanifum'
'Harry Adams'
'Alvan C. Hengge'
'Nicholas H. Williams'

_publ_section_title
;
 Mechanism and Transition State Structure of Aryl Methylphosphonate Esters
 Doubly Coordinated to a Dinuclear Cobalt(III) Center
;
_journal_name_full 'Journal of the American Chemical Society'
_journal_page_first 12771
_journal_page_last 12779
_journal_paper_doi 10.1021/ja904134n
_journal_volume 131
_journal_year 2009
_chemical_formula_sum 'C19 H41 Cl3 Co2 N6 O17.5 P'
_chemical_formula_weight 888.76
_chemical_name_systematic
;
 ?
;
_space_group_IT_number 2
_symmetry_cell_setting triclinic
_symmetry_space_group_name_Hall '-P 1'
_symmetry_space_group_name_H-M 'P -1'
_atom_sites_solution_hydrogens geom
_atom_sites_solution_primary direct
_atom_sites_solution_secondary difmap
_audit_creation_method SHELXL-97
_cell_angle_alpha 69.550(3)
_cell_angle_beta 76.632(3)
_cell_angle_gamma 73.969(2)
_cell_formula_units_Z 4
_cell_length_a 10.3104(8)
_cell_length_b 18.2269(16)
_cell_length_c 19.6351(17)
_cell_measurement_reflns_used 1954
_cell_measurement_temperature 150(2)
_cell_measurement_theta_max 27.22
_cell_measurement_theta_min 1.22
_cell_volume 3285.6(5)
_computing_cell_refinement 'Bruker SMART'
_computing_data_collection 'Bruker SMART'
_computing_data_reduction 'Bruker SAINT'
_computing_molecular_graphics 'Bruker SHELXTL'
_computing_publication_material 'Bruker SHELXTL'
_computing_structure_refinement 'SHELXL-97 (Sheldrick, 1997)'
_computing_structure_solution 'SHELXS-97 (Sheldrick, 1990)'
_diffrn_ambient_temperature 150(2)
_diffrn_detector_area_resol_mean 100
_diffrn_measured_fraction_theta_full 0.969
_diffrn_measured_fraction_theta_max 0.969
_diffrn_measurement_device_type 'CCD area detector'
_diffrn_measurement_method 'phi and omega scans'
_diffrn_radiation_monochromator graphite
_diffrn_radiation_source 'fine-focus sealed tube'
_diffrn_radiation_type MoK\a
_diffrn_radiation_wavelength 0.71073
_diffrn_reflns_av_R_equivalents 0.0896
_diffrn_reflns_av_sigmaI/netI 0.1186
_diffrn_reflns_limit_h_max 13
_diffrn_reflns_limit_h_min -13
_diffrn_reflns_limit_k_max 23
_diffrn_reflns_limit_k_min -23
_diffrn_reflns_limit_l_max 25
_diffrn_reflns_limit_l_min -25
_diffrn_reflns_number 37547
_diffrn_reflns_theta_full 27.55
_diffrn_reflns_theta_max 27.55
_diffrn_reflns_theta_min 1.22
_diffrn_standards_decay_% 0
_diffrn_standards_number 0
_exptl_absorpt_coefficient_mu 1.387
_exptl_absorpt_correction_T_max 0.8512
_exptl_absorpt_correction_T_min 0.6810
_exptl_absorpt_correction_type multi-scan
_exptl_absorpt_process_details sadabs
_exptl_crystal_colour Red
_exptl_crystal_density_diffrn 1.797
_exptl_crystal_description block
_exptl_crystal_F_000 1828
_exptl_crystal_size_max 0.30
_exptl_crystal_size_mid 0.18
_exptl_crystal_size_min 0.12
_refine_diff_density_max 0.995
_refine_diff_density_min -0.715
_refine_diff_density_rms 0.114
_refine_ls_extinction_method none
_refine_ls_goodness_of_fit_ref 0.842
_refine_ls_hydrogen_treatment constr
_refine_ls_matrix_type full
_refine_ls_number_parameters 876
_refine_ls_number_reflns 14716
_refine_ls_number_restraints 0
_refine_ls_restrained_S_all 0.842
_refine_ls_R_factor_all 0.1062
_refine_ls_R_factor_gt 0.0503
_refine_ls_shift/su_max 0.001
_refine_ls_shift/su_mean 0.000
_refine_ls_structure_factor_coef Fsqd
_refine_ls_weighting_details 'calc w=1/[\s^2^(Fo^2^)+(0.0681P)^2^+0.0000P] where P=(Fo^2^+2Fc^2^)/3'
_refine_ls_weighting_scheme calc
_refine_ls_wR_factor_gt 0.1170
_refine_ls_wR_factor_ref 0.1370
_reflns_number_gt 7960
_reflns_number_total 14716
_reflns_threshold_expression >2sigma(I)
_cod_data_source_file ja904134n_si_002.cif
_cod_data_source_block onw105m
_cod_database_code 4104978

loop_
_symmetry_equiv_pos_as_xyz
'x, y, z'
'-x, -y, -z'

loop_
_atom_site_label
_atom_site_type_symbol
_atom_site_fract_x
_atom_site_fract_y
_atom_site_fract_z
_atom_site_U_iso_or_equiv
_atom_site_adp_type
_atom_site_occupancy
_atom_site_symmetry_multiplicity
_atom_site_calc_flag
_atom_site_refinement_flags
Co1A Co -0.06025(5) 0.39298(3) 0.34502(3) 0.01489(14) Uani 1 1 d .
Co2A Co 0.08768(5) 0.49455(3) 0.21949(3) 0.01476(14) Uani 1 1 d .
P1A P 0.10708(11) 0.49103(7) 0.37392(6) 0.0181(3) Uani 1 1 d .
N1A N -0.2231(3) 0.4050(2) 0.41649(18) 0.0184(8) Uani 1 1 d .
H1A H -0.2434 0.4568 0.4197 0.022 Uiso 1 1 calc R
N2A N -0.1656(3) 0.3561(2) 0.29883(19) 0.0179(8) Uani 1 1 d .
H2A H -0.1366 0.3718 0.2484 0.021 Uiso 1 1 calc R
N3A N -0.0164(3) 0.2826(2) 0.40605(19) 0.0200(8) Uani 1 1 d .
H3A H 0.0704 0.2722 0.4181 0.024 Uiso 1 1 calc R
N4A N 0.0276(3) 0.4832(2) 0.13894(18) 0.0172(8) Uani 1 1 d .
H4A H -0.0232 0.4436 0.1576 0.021 Uiso 1 1 calc R
N5A N 0.2691(3) 0.4784(2) 0.16484(19) 0.0187(8) Uani 1 1 d .
H5A H 0.3306 0.4514 0.1981 0.022 Uiso 1 1 calc R
N6A N 0.0705(3) 0.6075(2) 0.16316(19) 0.0188(8) Uani 1 1 d .
H6A H 0.0160 0.6382 0.1926 0.023 Uiso 1 1 calc R
O1A O 0.0970(3) 0.38346(16) 0.27226(15) 0.0172(6) Uani 1 1 d .
H1AA H 0.1609 0.3373 0.2646 0.021 Uiso 1 1 calc R
O2A O -0.0938(3) 0.49855(16) 0.27478(15) 0.0183(7) Uani 1 1 d .
H2AA H -0.1743 0.5396 0.2692 0.022 Uiso 1 1 calc R
O3A O 0.0374(3) 0.42099(17) 0.40258(15) 0.0188(7) Uani 1 1 d .
O4A O 0.1618(3) 0.51280(16) 0.29259(15) 0.0181(7) Uani 1 1 d .
O5A O -0.0093(3) 0.56384(18) 0.39269(17) 0.0267(8) Uani 1 1 d .
C1A C -0.3430(4) 0.3924(3) 0.3937(2) 0.0235(11) Uani 1 1 d .
H1A1 H -0.3612 0.3388 0.4230 0.028 Uiso 1 1 calc R
H1A2 H -0.4254 0.4333 0.4026 0.028 Uiso 1 1 calc R
C2A C -0.3109(4) 0.3991(3) 0.3134(2) 0.0230(11) Uani 1 1 d .
H2A1 H -0.3729 0.3745 0.3007 0.028 Uiso 1 1 calc R
H2A2 H -0.3229 0.4561 0.2831 0.028 Uiso 1 1 calc R
C3A C -0.1441(4) 0.2662(3) 0.3258(3) 0.0247(11) Uani 1 1 d .
H3A1 H -0.1371 0.2454 0.2845 0.030 Uiso 1 1 calc R
H3A2 H -0.2221 0.2497 0.3631 0.030 Uiso 1 1 calc R
C4A C -0.0134(4) 0.2327(3) 0.3593(3) 0.0258(11) Uani 1 1 d .
H4A1 H -0.0086 0.1760 0.3895 0.031 Uiso 1 1 calc R
H4A2 H 0.0669 0.2358 0.3202 0.031 Uiso 1 1 calc R
C5A C -0.1158(4) 0.2679(3) 0.4752(2) 0.0225(10) Uani 1 1 d .
H5A1 H -0.0675 0.2324 0.5170 0.027 Uiso 1 1 calc R
H5A2 H -0.1839 0.2413 0.4709 0.027 Uiso 1 1 calc R
C6A C -0.1869(4) 0.3474(3) 0.4887(2) 0.0236(10) Uani 1 1 d .
H6A1 H -0.2702 0.3415 0.5255 0.028 Uiso 1 1 calc R
H6A2 H -0.1256 0.3669 0.5073 0.028 Uiso 1 1 calc R
C7A C 0.1444(4) 0.4587(3) 0.0854(2) 0.0254(11) Uani 1 1 d .
H7A1 H 0.1570 0.5054 0.0416 0.030 Uiso 1 1 calc R
H7A2 H 0.1261 0.4172 0.0694 0.030 Uiso 1 1 calc R
C8A C 0.2716(4) 0.4260(3) 0.1212(3) 0.0257(11) Uani 1 1 d .
H8A1 H 0.2732 0.3702 0.1536 0.031 Uiso 1 1 calc R
H8A2 H 0.3538 0.4261 0.0833 0.031 Uiso 1 1 calc R
C9A C 0.3070(4) 0.5569(3) 0.1187(3) 0.0258(11) Uani 1 1 d .
H9A1 H 0.3024 0.5663 0.0664 0.031 Uiso 1 1 calc R
H9A2 H 0.4016 0.5555 0.1229 0.031 Uiso 1 1 calc R
C10A C 0.2095(4) 0.6237(2) 0.1448(2) 0.0216(10) Uani 1 1 d .
H10A H 0.2371 0.6266 0.1888 0.026 Uiso 1 1 calc R
H10B H 0.2110 0.6757 0.1058 0.026 Uiso 1 1 calc R
C11A C -0.0649(4) 0.5611(3) 0.1061(3) 0.0250(11) Uani 1 1 d .
H11A H -0.1528 0.5674 0.1392 0.030 Uiso 1 1 calc R
H11B H -0.0833 0.5629 0.0582 0.030 Uiso 1 1 calc R
C12A C 0.0057(4) 0.6268(3) 0.0960(2) 0.0257(11) Uani 1 1 d .
H12A H -0.0611 0.6787 0.0891 0.031 Uiso 1 1 calc R
H12B H 0.0763 0.6312 0.0518 0.031 Uiso 1 1 calc R
C13A C 0.2388(5) 0.4748(3) 0.4251(2) 0.0292(12) Uani 1 1 d .
H13A H 0.1999 0.4683 0.4769 0.044 Uiso 1 1 calc R
H13B H 0.2825 0.5209 0.4057 0.044 Uiso 1 1 calc R
H13C H 0.3067 0.4263 0.4211 0.044 Uiso 1 1 calc R
C14A C -0.0016(4) 0.6435(3) 0.3754(2) 0.0201(10) Uani 1 1 d .
C15A C -0.1012(4) 0.6889(3) 0.4131(3) 0.0252(11) Uani 1 1 d .
H15A H -0.1683 0.6650 0.4497 0.030 Uiso 1 1 calc R
C16A C -0.1035(4) 0.7692(3) 0.3977(3) 0.0308(12) Uani 1 1 d .
H16A H -0.1710 0.8001 0.4246 0.037 Uiso 1 1 calc R
C17A C -0.0083(5) 0.8046(3) 0.3436(3) 0.0336(13) Uani 1 1 d .
H17A H -0.0115 0.8602 0.3318 0.040 Uiso 1 1 calc R
C18A C 0.0919(5) 0.7581(3) 0.3067(3) 0.0336(12) Uani 1 1 d .
H18A H 0.1577 0.7823 0.2694 0.040 Uiso 1 1 calc R
C19A C 0.0983(5) 0.6771(3) 0.3231(3) 0.0282(11) Uani 1 1 d .
H19A H 0.1699 0.6452 0.2989 0.034 Uiso 1 1 calc R
Co1B Co 0.44603(5) 0.98167(3) 0.28370(3) 0.01436(14) Uani 1 1 d .
Co2B Co 0.58944(5) 1.08719(3) 0.15894(3) 0.01437(14) Uani 1 1 d .
P1B P 0.42203(11) 0.99028(7) 0.12803(6) 0.0171(3) Uani 1 1 d .
N1B N 0.4658(3) 0.8686(2) 0.33866(19) 0.0189(8) Uani 1 1 d .
H1B H 0.5217 0.8389 0.3087 0.023 Uiso 1 1 calc R
N2B N 0.5027(3) 0.9931(2) 0.36558(18) 0.0172(8) Uani 1 1 d .
H2B H 0.5509 1.0339 0.3478 0.021 Uiso 1 1 calc R
N3B N 0.2635(3) 0.9951(2) 0.33781(19) 0.0173(8) Uani 1 1 d .
H3B H 0.2021 1.0210 0.3044 0.021 Uiso 1 1 calc R
N4B N 0.6976(3) 1.1216(2) 0.20550(19) 0.0183(8) Uani 1 1 d .
H4B H 0.6736 1.1024 0.2562 0.022 Uiso 1 1 calc R
N5B N 0.5403(3) 1.19813(19) 0.10277(19) 0.0181(8) Uani 1 1 d .
H5B H 0.4521 1.2081 0.0928 0.022 Uiso 1 1 calc R
N6B N 0.7480(3) 1.0812(2) 0.08346(19) 0.0191(8) Uani 1 1 d .
H6B H 0.7703 1.0304 0.0779 0.023 Uiso 1 1 calc R
O1B O 0.4342(3) 1.09286(16) 0.23365(15) 0.0167(6) Uani 1 1 d .
H1BA H 0.3698 1.1381 0.2431 0.020 Uiso 1 1 calc R
O2B O 0.6271(3) 0.98076(16) 0.22798(15) 0.0171(7) Uani 1 1 d .
H2BA H 0.7089 0.9407 0.2329 0.021 Uiso 1 1 calc R
O3B O 0.3764(3) 0.96192(16) 0.20951(15) 0.0188(7) Uani 1 1 d .
O4B O 0.4872(3) 1.06178(17) 0.10151(15) 0.0193(7) Uani 1 1 d .
O5B O 0.5391(3) 0.92192(17) 0.10199(17) 0.0245(7) Uani 1 1 d .
C1B C 0.5299(4) 0.8486(3) 0.4057(2) 0.0234(10) Uani 1 1 d .
H1B1 H 0.5985 0.7975 0.4116 0.028 Uiso 1 1 calc R
H1B2 H 0.4595 0.8427 0.4499 0.028 Uiso 1 1 calc R
C2B C 0.5979(4) 0.9166(2) 0.3963(2) 0.0216(10) Uani 1 1 d .
H2B1 H 0.6168 0.9141 0.4444 0.026 Uiso 1 1 calc R
H2B2 H 0.6853 0.9122 0.3625 0.026 Uiso 1 1 calc R
C3B C 0.3837(4) 1.0147(3) 0.4203(2) 0.0226(10) Uani 1 1 d .
H3B1 H 0.3993 1.0556 0.4383 0.027 Uiso 1 1 calc R
H3B2 H 0.3715 0.9668 0.4630 0.027 Uiso 1 1 calc R
C4B C 0.2562(4) 1.0480(3) 0.3822(2) 0.0208(10) Uani 1 1 d .
H4B1 H 0.1725 1.0475 0.4191 0.025 Uiso 1 1 calc R
H4B2 H 0.2547 1.1038 0.3502 0.025 Uiso 1 1 calc R
C5B C 0.2300(4) 0.9156(3) 0.3835(2) 0.0226(10) Uani 1 1 d .
H5B1 H 0.2372 0.9057 0.4356 0.027 Uiso 1 1 calc R
H5B2 H 0.1352 0.9159 0.3808 0.027 Uiso 1 1 calc R
C6B C 0.3268(4) 0.8507(2) 0.3559(2) 0.0211(10) Uani 1 1 d .
H6B1 H 0.3261 0.7980 0.3938 0.025 Uiso 1 1 calc R
H6B2 H 0.2998 0.8493 0.3113 0.025 Uiso 1 1 calc R
C7B C 0.6728(4) 1.2109(2) 0.1834(2) 0.0223(10) Uani 1 1 d .
H7B1 H 0.7489 1.2300 0.1460 0.027 Uiso 1 1 calc R
H7B2 H 0.6669 1.2284 0.2265 0.027 Uiso 1 1 calc R
C8B C 0.5388(4) 1.2455(2) 0.1516(2) 0.0215(10) Uani 1 1 d .
H8B1 H 0.4600 1.2405 0.1915 0.026 Uiso 1 1 calc R
H8B2 H 0.5322 1.3028 0.1231 0.026 Uiso 1 1 calc R
C9B C 0.6327(4) 1.2185(3) 0.0315(2) 0.0232(10) Uani 1 1 d .
H9B1 H 0.6999 1.2462 0.0351 0.028 Uiso 1 1 calc R
H9B2 H 0.5792 1.2546 -0.0080 0.028 Uiso 1 1 calc R
C10B C 0.7061(4) 1.1411(3) 0.0139(2) 0.0223(10) Uani 1 1 d .
H10C H 0.6446 1.1220 -0.0050 0.027 Uiso 1 1 calc R
H10D H 0.7872 1.1499 -0.0240 0.027 Uiso 1 1 calc R
C11B C 0.8694(4) 1.0953(3) 0.1042(2) 0.0211(10) Uani 1 1 d .
H11C H 0.9534 1.0576 0.0911 0.025 Uiso 1 1 calc R
H11D H 0.8814 1.1507 0.0774 0.025 Uiso 1 1 calc R
C12B C 0.8434(4) 1.0822(3) 0.1853(2) 0.0209(10) Uani 1 1 d .
H12C H 0.9058 1.1059 0.1987 0.025 Uiso 1 1 calc R
H12D H 0.8594 1.0241 0.2121 0.025 Uiso 1 1 calc R
C13B C 0.2832(4) 1.0086(3) 0.0812(2) 0.0260(11) Uani 1 1 d .
H13D H 0.2422 0.9615 0.0995 0.039 Uiso 1 1 calc R
H13E H 0.3159 1.0193 0.0284 0.039 Uiso 1 1 calc R
H13F H 0.2148 1.0551 0.0898 0.039 Uiso 1 1 calc R
C14B C 0.5354(4) 0.8422(3) 0.1139(2) 0.0215(10) Uani 1 1 d .
C15B C 0.6334(4) 0.8034(3) 0.0703(3) 0.0254(11) Uani 1 1 d .
H15B H 0.6960 0.8311 0.0335 0.030 Uiso 1 1 calc R
C16B C 0.6397(5) 0.7224(3) 0.0811(3) 0.0308(12) Uani 1 1 d .
H16B H 0.7061 0.6955 0.0505 0.037 Uiso 1 1 calc R
C17B C 0.5522(5) 0.6816(3) 0.1348(3) 0.0331(12) Uani 1 1 d .
H17B H 0.5584 0.6265 0.1424 0.040 Uiso 1 1 calc R
C18B C 0.4555(5) 0.7215(3) 0.1776(3) 0.0354(13) Uani 1 1 d .
H18B H 0.3939 0.6934 0.2148 0.043 Uiso 1 1 calc R
C19B C 0.4449(5) 0.8025(3) 0.1681(3) 0.0303(12) Uani 1 1 d .
H19B H 0.3771 0.8296 0.1982 0.036 Uiso 1 1 calc R
Cl1 Cl 0.31897(10) 0.56467(6) 0.89207(6) 0.0193(2) Uani 1 1 d .
Cl2 Cl 0.55968(12) 0.62971(8) 0.38211(7) 0.0365(3) Uani 1 1 d .
Cl3 Cl 0.85132(10) 0.03728(7) 0.39578(6) 0.0220(2) Uani 1 1 d .
Cl4 Cl 0.39707(11) 0.24881(7) 0.37429(6) 0.0243(3) Uani 1 1 d .
Cl5 Cl 0.94058(12) 0.86878(7) 0.12509(7) 0.0315(3) Uani 1 1 d .
Cl6 Cl 0.12788(11) 0.22600(7) 0.13749(6) 0.0261(3) Uani 1 1 d .
O1 O 0.2009(3) 0.5800(2) 0.85870(18) 0.0449(10) Uani 1 1 d .
O2 O 0.4307(3) 0.58615(19) 0.83523(17) 0.0280(8) Uani 1 1 d .
O3 O 0.2902(4) 0.6123(2) 0.94098(18) 0.0399(9) Uani 1 1 d .
O4 O 0.3506(3) 0.48065(19) 0.93299(19) 0.0412(9) Uani 1 1 d .
O5 O 0.4544(5) 0.6028(3) 0.3723(3) 0.0901(17) Uani 1 1 d .
O8 O 0.6881(4) 0.5776(2) 0.3764(3) 0.0858(17) Uani 1 1 d .
O6 O 0.5715(4) 0.7054(2) 0.3261(2) 0.0645(13) Uani 1 1 d .
O7 O 0.5311(4) 0.6479(3) 0.4509(2) 0.0791(15) Uani 1 1 d .
O9 O 0.8737(3) -0.0472(2) 0.4338(2) 0.0419(9) Uani 1 1 d .
O10 O 0.7266(3) 0.0629(2) 0.36468(18) 0.0395(9) Uani 1 1 d .
O11 O 0.9628(3) 0.0556(2) 0.33742(18) 0.0373(9) Uani 1 1 d .
O12 O 0.8388(4) 0.0803(2) 0.44642(18) 0.0437(10) Uani 1 1 d .
O13 O 0.4599(5) 0.1905(2) 0.3375(2) 0.0774(15) Uani 1 1 d .
O14 O 0.2803(3) 0.2237(2) 0.4234(2) 0.0563(12) Uani 1 1 d .
O15 O 0.3572(3) 0.3249(2) 0.3212(2) 0.0546(12) Uani 1 1 d .
O16 O 0.4892(5) 0.2540(3) 0.4136(2) 0.0777(16) Uani 1 1 d .
O21 O 0.8224(3) 0.8555(2) 0.1808(2) 0.0443(10) Uani 1 1 d .
O22 O 1.0138(4) 0.7946(2) 0.1140(2) 0.0533(11) Uani 1 1 d .
O23 O 1.0247(4) 0.9026(2) 0.1487(2) 0.0558(12) Uani 1 1 d .
O24 O 0.8927(4) 0.9239(2) 0.0585(2) 0.0507(10) Uani 1 1 d .
O25 O 0.2474(3) 0.2574(2) 0.1000(2) 0.0441(10) Uani 1 1 d .
O26 O 0.1666(3) 0.1507(2) 0.1929(2) 0.0569(12) Uani 1 1 d .
O27 O 0.0668(5) 0.2129(3) 0.0870(2) 0.0781(15) Uani 1 1 d .
O28 O 0.0370(4) 0.2826(3) 0.1698(2) 0.0744(15) Uani 1 1 d .
O29 O 0.8295(3) 0.6860(2) 0.23292(19) 0.0420(9) Uani 1 1 d .

loop_
_atom_site_aniso_label
_atom_site_aniso_U_11
_atom_site_aniso_U_22
_atom_site_aniso_U_33
_atom_site_aniso_U_23
_atom_site_aniso_U_13
_atom_site_aniso_U_12
Co1A 0.0135(3) 0.0156(3) 0.0163(3) -0.0032(2) -0.0024(2) -0.0062(2)
Co2A 0.0124(3) 0.0150(3) 0.0167(3) -0.0034(2) -0.0023(2) -0.0043(2)
P1A 0.0173(6) 0.0200(6) 0.0193(6) -0.0044(5) -0.0034(5) -0.0093(5)
N1A 0.0168(18) 0.024(2) 0.017(2) -0.0083(16) -0.0041(15) -0.0051(16)
N2A 0.0200(18) 0.022(2) 0.015(2) -0.0066(15) 0.0003(15) -0.0103(16)
N3A 0.0147(18) 0.0174(19) 0.026(2) -0.0007(16) -0.0078(16) -0.0033(16)
N4A 0.0176(18) 0.0186(19) 0.016(2) -0.0040(15) -0.0030(15) -0.0071(16)
N5A 0.0132(17) 0.0164(19) 0.023(2) -0.0005(16) -0.0043(15) -0.0029(15)
N6A 0.0146(18) 0.0175(19) 0.022(2) -0.0050(16) 0.0002(16) -0.0037(16)
O1A 0.0155(14) 0.0125(15) 0.0219(17) -0.0057(13) -0.0001(13) -0.0021(12)
O2A 0.0133(14) 0.0159(15) 0.0220(17) -0.0030(13) -0.0043(13) 0.0001(13)
O3A 0.0182(15) 0.0239(16) 0.0160(16) -0.0019(13) -0.0041(13) -0.0113(13)
O4A 0.0210(15) 0.0186(16) 0.0179(17) -0.0051(13) -0.0044(13) -0.0089(13)
O5A 0.0263(17) 0.0224(17) 0.033(2) -0.0099(15) 0.0034(15) -0.0120(15)
C1A 0.013(2) 0.029(3) 0.029(3) -0.005(2) -0.0047(19) -0.009(2)
C2A 0.011(2) 0.031(3) 0.028(3) -0.005(2) -0.0060(19) -0.008(2)
C3A 0.030(3) 0.022(2) 0.028(3) -0.013(2) 0.002(2) -0.013(2)
C4A 0.025(2) 0.015(2) 0.036(3) -0.009(2) 0.001(2) -0.005(2)
C5A 0.021(2) 0.024(2) 0.017(2) 0.0036(19) -0.0037(19) -0.009(2)
C6A 0.021(2) 0.031(3) 0.018(3) -0.003(2) -0.0007(19) -0.012(2)
C7A 0.025(2) 0.030(3) 0.024(3) -0.012(2) -0.002(2) -0.007(2)
C8A 0.017(2) 0.032(3) 0.027(3) -0.015(2) -0.002(2) 0.003(2)
C9A 0.016(2) 0.026(3) 0.030(3) 0.000(2) -0.001(2) -0.009(2)
C10A 0.021(2) 0.019(2) 0.024(3) -0.0032(19) 0.000(2) -0.011(2)
C11A 0.024(2) 0.026(3) 0.025(3) -0.004(2) -0.010(2) -0.005(2)
C12A 0.026(2) 0.021(2) 0.024(3) 0.002(2) -0.011(2) -0.002(2)
C13A 0.032(3) 0.038(3) 0.023(3) -0.005(2) -0.009(2) -0.020(2)
C14A 0.023(2) 0.019(2) 0.023(3) -0.0061(19) -0.007(2) -0.007(2)
C15A 0.020(2) 0.021(2) 0.033(3) -0.007(2) -0.007(2) -0.001(2)
C16A 0.019(2) 0.030(3) 0.045(3) -0.014(2) -0.015(2) 0.006(2)
C17A 0.035(3) 0.020(3) 0.048(4) -0.007(2) -0.021(3) -0.003(2)
C18A 0.041(3) 0.036(3) 0.029(3) -0.004(2) -0.003(2) -0.024(3)
C19A 0.031(3) 0.030(3) 0.028(3) -0.015(2) 0.005(2) -0.015(2)
Co1B 0.0132(3) 0.0140(3) 0.0163(3) -0.0040(2) -0.0020(2) -0.0046(2)
Co2B 0.0132(3) 0.0138(3) 0.0168(3) -0.0032(2) -0.0026(2) -0.0056(2)
P1B 0.0159(5) 0.0204(6) 0.0175(6) -0.0059(5) -0.0017(5) -0.0084(5)
N1B 0.0168(18) 0.0181(19) 0.023(2) -0.0073(16) -0.0034(16) -0.0043(16)
N2B 0.0176(18) 0.0147(18) 0.017(2) -0.0017(15) -0.0037(15) -0.0034(15)
N3B 0.0136(17) 0.0205(19) 0.018(2) -0.0060(16) -0.0014(15) -0.0046(16)
N4B 0.0174(18) 0.022(2) 0.018(2) -0.0066(16) -0.0027(16) -0.0082(16)
N5B 0.0123(17) 0.0160(19) 0.023(2) -0.0031(16) -0.0026(15) -0.0025(15)
N6B 0.0188(18) 0.0162(19) 0.022(2) -0.0021(16) -0.0044(16) -0.0070(16)
O1B 0.0150(14) 0.0115(14) 0.0237(17) -0.0079(12) 0.0005(13) -0.0025(12)
O2B 0.0102(14) 0.0141(15) 0.0245(17) -0.0033(13) -0.0043(12) -0.0006(12)
O3B 0.0214(15) 0.0237(17) 0.0166(17) -0.0086(13) -0.0022(13) -0.0104(14)
O4B 0.0218(15) 0.0230(16) 0.0171(17) -0.0053(13) -0.0022(13) -0.0126(14)
O5B 0.0242(16) 0.0185(16) 0.0302(19) -0.0093(14) 0.0046(14) -0.0086(14)
C1B 0.020(2) 0.021(2) 0.026(3) -0.002(2) -0.006(2) -0.006(2)
C2B 0.025(2) 0.022(2) 0.017(2) 0.0004(19) -0.0081(19) -0.008(2)
C3B 0.024(2) 0.028(3) 0.019(3) -0.011(2) -0.003(2) -0.006(2)
C4B 0.022(2) 0.021(2) 0.022(3) -0.0097(19) -0.001(2) -0.007(2)
C5B 0.021(2) 0.026(3) 0.022(3) -0.007(2) 0.001(2) -0.011(2)
C6B 0.021(2) 0.017(2) 0.026(3) -0.0022(19) -0.001(2) -0.012(2)
C7B 0.029(2) 0.019(2) 0.024(3) -0.0085(19) -0.004(2) -0.011(2)
C8B 0.019(2) 0.015(2) 0.032(3) -0.007(2) -0.004(2) -0.0052(19)
C9B 0.025(2) 0.024(2) 0.020(3) 0.001(2) -0.006(2) -0.011(2)
C10B 0.020(2) 0.030(3) 0.015(2) -0.002(2) -0.0002(19) -0.012(2)
C11B 0.010(2) 0.026(2) 0.030(3) -0.011(2) -0.0039(19) -0.0037(19)
C12B 0.010(2) 0.024(2) 0.028(3) -0.004(2) -0.0032(18) -0.0070(19)
C13B 0.028(3) 0.028(3) 0.026(3) -0.006(2) -0.007(2) -0.014(2)
C14B 0.025(2) 0.017(2) 0.024(3) -0.0065(19) -0.006(2) -0.003(2)
C15B 0.020(2) 0.030(3) 0.026(3) -0.010(2) -0.005(2) -0.001(2)
C16B 0.023(3) 0.033(3) 0.038(3) -0.017(2) -0.016(2) 0.009(2)
C17B 0.041(3) 0.025(3) 0.042(3) -0.009(2) -0.020(3) -0.009(2)
C18B 0.043(3) 0.033(3) 0.036(3) -0.010(2) 0.000(3) -0.022(3)
C19B 0.036(3) 0.028(3) 0.031(3) -0.015(2) 0.005(2) -0.015(2)
Cl1 0.0171(5) 0.0228(6) 0.0185(6) -0.0043(5) -0.0019(4) -0.0083(5)
Cl2 0.0246(6) 0.0397(8) 0.0377(8) -0.0077(6) 0.0024(6) -0.0058(6)
Cl3 0.0192(5) 0.0282(6) 0.0218(6) -0.0076(5) -0.0023(5) -0.0105(5)
Cl4 0.0175(5) 0.0280(6) 0.0275(7) -0.0062(5) -0.0047(5) -0.0068(5)
Cl5 0.0272(6) 0.0257(6) 0.0370(8) -0.0062(5) -0.0005(6) -0.0062(5)
Cl6 0.0163(5) 0.0317(6) 0.0302(7) -0.0092(5) -0.0029(5) -0.0057(5)
O1 0.0289(19) 0.080(3) 0.030(2) -0.005(2) -0.0111(16) -0.029(2)
O2 0.0175(16) 0.037(2) 0.0272(19) -0.0068(15) 0.0015(14) -0.0102(15)
O3 0.064(2) 0.036(2) 0.026(2) -0.0142(16) 0.0067(18) -0.0262(19)
O4 0.040(2) 0.0209(19) 0.043(2) 0.0002(16) 0.0052(18) 0.0025(16)
O5 0.081(3) 0.106(4) 0.109(4) -0.036(3) 0.000(3) -0.069(3)
O8 0.054(3) 0.033(2) 0.128(4) -0.016(3) 0.029(3) 0.011(2)
O6 0.056(3) 0.035(2) 0.089(4) -0.011(2) -0.009(2) 0.001(2)
O7 0.068(3) 0.116(4) 0.050(3) -0.029(3) 0.004(2) -0.020(3)
O9 0.039(2) 0.028(2) 0.050(2) -0.0010(17) -0.0072(18) -0.0075(17)
O10 0.0249(18) 0.058(2) 0.036(2) -0.0021(18) -0.0120(16) -0.0191(17)
O11 0.0206(17) 0.059(2) 0.029(2) -0.0108(18) 0.0051(15) -0.0132(17)
O12 0.069(3) 0.053(2) 0.024(2) -0.0157(18) 0.0052(19) -0.041(2)
O13 0.112(4) 0.048(3) 0.060(3) -0.032(2) 0.030(3) -0.014(3)
O14 0.0256(19) 0.052(3) 0.066(3) 0.005(2) 0.0089(19) -0.0110(18)
O15 0.030(2) 0.044(2) 0.064(3) 0.016(2) -0.0124(19) -0.0044(18)
O16 0.108(4) 0.092(4) 0.057(3) 0.004(3) -0.047(3) -0.067(3)
O21 0.035(2) 0.034(2) 0.058(3) -0.0207(19) 0.0096(19) -0.0033(17)
O22 0.040(2) 0.028(2) 0.080(3) -0.019(2) 0.012(2) -0.0019(18)
O23 0.053(2) 0.045(2) 0.071(3) 0.000(2) -0.026(2) -0.022(2)
O24 0.068(3) 0.038(2) 0.043(2) -0.0062(19) -0.019(2) -0.006(2)
O25 0.0229(18) 0.039(2) 0.067(3) -0.015(2) 0.0033(18) -0.0121(17)
O26 0.032(2) 0.048(3) 0.064(3) 0.017(2) -0.011(2) -0.0075(19)
O27 0.102(4) 0.092(4) 0.070(3) -0.011(3) -0.042(3) -0.063(3)
O28 0.063(3) 0.058(3) 0.072(3) -0.028(3) 0.030(2) 0.013(2)
O29 0.033(2) 0.033(2) 0.048(2) -0.0101(18) 0.0040(18) 0.0003(17)

loop_
_atom_type_symbol
_atom_type_description
_atom_type_scat_dispersion_real
_atom_type_scat_dispersion_imag
_atom_type_scat_source
C C 0.0033 0.0016 'International Tables Vol C Tables 4.2.6.8 and 6.1.1.4'
H H 0.0000 0.0000 'International Tables Vol C Tables 4.2.6.8 and 6.1.1.4'
Cl Cl 0.1484 0.1585 'International Tables Vol C Tables 4.2.6.8 and 6.1.1.4'
Co Co 0.3494 0.9721 'International Tables Vol C Tables 4.2.6.8 and 6.1.1.4'
N N 0.0061 0.0033 'International Tables Vol C Tables 4.2.6.8 and 6.1.1.4'
O O 0.0106 0.0060 'International Tables Vol C Tables 4.2.6.8 and 6.1.1.4'
P P 0.1023 0.0942 'International Tables Vol C Tables 4.2.6.8 and 6.1.1.4'

loop_
_geom_angle_atom_site_label_1
_geom_angle_atom_site_label_2
_geom_angle_atom_site_label_3
_geom_angle
O1A Co1A O2A 79.46(11)
O1A Co1A N2A 92.92(13)
O2A Co1A N2A 90.73(13)
O1A Co1A N3A 94.98(13)
O2A Co1A N3A 173.47(14)
N2A Co1A N3A 86.11(14)
O1A Co1A N1A 178.21(13)
O2A Co1A N1A 99.00(13)
N2A Co1A N1A 86.18(14)
N3A Co1A N1A 86.51(15)
O1A Co1A O3A 91.88(12)
O2A Co1A O3A 95.15(12)
N2A Co1A O3A 173.00(13)
N3A Co1A O3A 88.41(13)
N1A Co1A O3A 89.15(13)
O1A Co1A Co2A 40.46(8)
O2A Co1A Co2A 41.10(8)
N2A Co1A Co2A 102.45(11)
N3A Co1A Co2A 134.26(11)
N1A Co1A Co2A 138.28(11)
O3A Co1A Co2A 84.49(8)
O1A Co2A N4A 91.21(13)
O1A Co2A N5A 94.86(13)
N4A Co2A N5A 86.08(14)
O1A Co2A O2A 79.39(11)
N4A Co2A O2A 91.07(13)
N5A Co2A O2A 173.54(13)
O1A Co2A O4A 93.28(12)
N4A Co2A O4A 173.65(13)
N5A Co2A O4A 89.07(13)
O2A Co2A O4A 94.16(12)
O1A Co2A N6A 176.93(13)
N4A Co2A N6A 86.09(14)
N5A Co2A N6A 86.42(14)
O2A Co2A N6A 99.18(13)
O4A Co2A N6A 89.53(13)
O1A Co2A Co1A 40.40(8)
N4A Co2A Co1A 101.54(10)
N5A Co2A Co1A 134.00(10)
O2A Co2A Co1A 41.08(8)
O4A Co2A Co1A 84.77(8)
N6A Co2A Co1A 138.87(10)
O3A P1A O4A 114.82(16)
O3A P1A O5A 103.93(16)
O4A P1A O5A 110.71(17)
O3A P1A C13A 110.78(19)
O4A P1A C13A 110.04(19)
O5A P1A C13A 106.1(2)
C6A N1A C1A 113.9(3)
C6A N1A Co1A 106.2(2)
C1A N1A Co1A 111.2(3)
C6A N1A H1A 108.5
C1A N1A H1A 108.5
Co1A N1A H1A 108.5
C2A N2A C3A 114.3(3)
C2A N2A Co1A 106.2(3)
C3A N2A Co1A 111.1(3)
C2A N2A H2A 108.4
C3A N2A H2A 108.4
Co1A N2A H2A 108.4
C5A N3A C4A 113.8(3)
C5A N3A Co1A 110.9(2)
C4A N3A Co1A 105.9(3)
C5A N3A H3A 108.7
C4A N3A H3A 108.7
Co1A N3A H3A 108.7
C7A N4A C11A 113.5(3)
C7A N4A Co2A 111.6(2)
C11A N4A Co2A 106.8(3)
C7A N4A H4A 108.3
C11A N4A H4A 108.3
Co2A N4A H4A 108.3
C8A N5A C9A 113.4(4)
C8A N5A Co2A 106.7(2)
C9A N5A Co2A 111.4(3)
C8A N5A H5A 108.4
C9A N5A H5A 108.4
Co2A N5A H5A 108.4
C10A N6A C12A 112.6(3)
C10A N6A Co2A 106.7(2)
C12A N6A Co2A 110.9(3)
C10A N6A H6A 108.9
C12A N6A H6A 108.9
Co2A N6A H6A 108.9
Co1A O1A Co2A 99.14(12)
Co1A O1A H1AA 130.4
Co2A O1A H1AA 130.4
Co1A O2A Co2A 97.82(12)
Co1A O2A H2AA 131.1
Co2A O2A H2AA 131.1
P1A O3A Co1A 124.41(17)
P1A O4A Co2A 124.91(16)
C14A O5A P1A 128.1(3)
C2A C1A N1A 108.8(3)
C2A C1A H1A1 109.9
N1A C1A H1A1 109.9
C2A C1A H1A2 109.9
N1A C1A H1A2 109.9
H1A1 C1A H1A2 108.3
N2A C2A C1A 107.6(3)
N2A C2A H2A1 110.2
C1A C2A H2A1 110.2
N2A C2A H2A2 110.2
C1A C2A H2A2 110.2
H2A1 C2A H2A2 108.5
N2A C3A C4A 108.1(3)
N2A C3A H3A1 110.1
C4A C3A H3A1 110.1
N2A C3A H3A2 110.1
C4A C3A H3A2 110.1
H3A1 C3A H3A2 108.4
N3A C4A C3A 106.6(3)
N3A C4A H4A1 110.4
C3A C4A H4A1 110.4
N3A C4A H4A2 110.4
C3A C4A H4A2 110.4
H4A1 C4A H4A2 108.6
N3A C5A C6A 109.0(3)
N3A C5A H5A1 109.9
C6A C5A H5A1 109.9
N3A C5A H5A2 109.9
C6A C5A H5A2 109.9
H5A1 C5A H5A2 108.3
N1A C6A C5A 106.7(3)
N1A C6A H6A1 110.4
C5A C6A H6A1 110.4
N1A C6A H6A2 110.4
C5A C6A H6A2 110.4
H6A1 C6A H6A2 108.6
N4A C7A C8A 109.2(3)
N4A C7A H7A1 109.8
C8A C7A H7A1 109.8
N4A C7A H7A2 109.8
C8A C7A H7A2 109.8
H7A1 C7A H7A2 108.3
N5A C8A C7A 107.2(3)
N5A C8A H8A1 110.3
C7A C8A H8A1 110.3
N5A C8A H8A2 110.3
C7A C8A H8A2 110.3
H8A1 C8A H8A2 108.5
N5A C9A C10A 109.2(3)
N5A C9A H9A1 109.8
C10A C9A H9A1 109.8
N5A C9A H9A2 109.8
C10A C9A H9A2 109.8
H9A1 C9A H9A2 108.3
N6A C10A C9A 108.6(3)
N6A C10A H10A 110.0
C9A C10A H10A 110.0
N6A C10A H10B 110.0
C9A C10A H10B 110.0
H10A C10A H10B 108.4
N4A C11A C12A 107.5(3)
N4A C11A H11A 110.2
C12A C11A H11A 110.2
N4A C11A H11B 110.2
C12A C11A H11B 110.2
H11A C11A H11B 108.5
C11A C12A N6A 108.6(3)
C11A C12A H12A 110.0
N6A C12A H12A 110.0
C11A C12A H12B 110.0
N6A C12A H12B 110.0
H12A C12A H12B 108.4
P1A C13A H13A 109.5
P1A C13A H13B 109.5
H13A C13A H13B 109.5
P1A C13A H13C 109.5
H13A C13A H13C 109.5
H13B C13A H13C 109.5
C15A C14A C19A 120.6(4)
C15A C14A O5A 116.2(4)
C19A C14A O5A 123.2(4)
C14A C15A C16A 119.9(5)
C14A C15A H15A 120.0
C16A C15A H15A 120.0
C17A C16A C15A 120.4(5)
C17A C16A H16A 119.8
C15A C16A H16A 119.8
C16A C17A C18A 119.1(5)
C16A C17A H17A 120.5
C18A C17A H17A 120.5
C17A C18A C19A 121.3(5)
C17A C18A H18A 119.3
C19A C18A H18A 119.3
C14A C19A C18A 118.6(4)
C14A C19A H19A 120.7
C18A C19A H19A 120.7
O1B Co1B N2B 90.34(13)
O1B Co1B N3B 94.90(13)
N2B Co1B N3B 86.14(14)
O1B Co1B O2B 79.06(11)
N2B Co1B O2B 91.71(13)
N3B Co1B O2B 173.60(13)
O1B Co1B O3B 94.72(12)
N2B Co1B O3B 173.39(13)
N3B Co1B O3B 89.19(13)
O2B Co1B O3B 93.42(12)
O1B Co1B N1B 176.31(13)
N2B Co1B N1B 86.21(14)
N3B Co1B N1B 86.18(14)
O2B Co1B N1B 99.71(13)
O3B Co1B N1B 88.82(13)
O1B Co1B Co2B 40.29(8)
N2B Co1B Co2B 101.94(10)
N3B Co1B Co2B 133.58(10)
O2B Co1B Co2B 41.12(8)
O3B Co1B Co2B 84.67(8)
N1B Co1B Co2B 139.41(11)
O1B Co2B N5B 94.26(13)
O1B Co2B N4B 93.57(13)
N5B Co2B N4B 86.24(14)
O1B Co2B O2B 78.77(11)
N5B Co2B O2B 171.59(14)
N4B Co2B O2B 89.49(13)
O1B Co2B N6B 179.64(12)
N5B Co2B N6B 85.92(14)
N4B Co2B N6B 86.13(14)
O2B Co2B N6B 101.03(13)
O1B Co2B O4B 90.91(12)
N5B Co2B O4B 88.46(13)
N4B Co2B O4B 173.30(13)
O2B Co2B O4B 96.28(12)
N6B Co2B O4B 89.41(13)
O1B Co2B Co1B 40.03(8)
N5B Co2B Co1B 133.22(10)
N4B Co2B Co1B 102.55(11)
O2B Co2B Co1B 41.07(8)
N6B Co2B Co1B 139.86(10)
O4B Co2B Co1B 84.07(8)
O3B P1B O4B 115.12(16)
O3B P1B O5B 110.65(16)
O4B P1B O5B 103.67(16)
O3B P1B C13B 109.47(19)
O4B P1B C13B 110.89(19)
O5B P1B C13B 106.6(2)
C6B N1B C1B 113.1(3)
C6B N1B Co1B 106.7(2)
C1B N1B Co1B 111.2(3)
C6B N1B H1B 108.6
C1B N1B H1B 108.6
Co1B N1B H1B 108.6
C2B N2B C3B 113.8(3)
C2B N2B Co1B 106.1(3)
C3B N2B Co1B 112.0(2)
C2B N2B H2B 108.3
C3B N2B H2B 108.3
Co1B N2B H2B 108.3
C4B N3B C5B 113.1(3)
C4B N3B Co1B 106.9(2)
C5B N3B Co1B 111.1(3)
C4B N3B H3B 108.6
C5B N3B H3B 108.6
Co1B N3B H3B 108.6
C7B N4B C12B 113.6(3)
C7B N4B Co2B 111.4(2)
C12B N4B Co2B 106.0(3)
C7B N4B H4B 108.6
C12B N4B H4B 108.6
Co2B N4B H4B 108.6
C9B N5B C8B 113.7(3)
C9B N5B Co2B 112.1(2)
C8B N5B Co2B 106.2(2)
C9B N5B H5B 108.2
C8B N5B H5B 108.2
Co2B N5B H5B 108.2
C10B N6B C11B 112.8(3)
C10B N6B Co2B 106.6(2)
C11B N6B Co2B 111.4(3)
C10B N6B H6B 108.6
C11B N6B H6B 108.6
Co2B N6B H6B 108.6
Co1B O1B Co2B 99.67(12)
Co1B O1B H1BA 130.2
Co2B O1B H1BA 130.2
Co1B O2B Co2B 97.81(11)
Co1B O2B H2BA 131.1
Co2B O2B H2BA 131.1
P1B O3B Co1B 125.77(17)
P1B O4B Co2B 124.70(17)
C14B O5B P1B 128.4(3)
N1B C1B C2B 108.0(3)
N1B C1B H1B1 110.1
C2B C1B H1B1 110.1
N1B C1B H1B2 110.1
C2B C1B H1B2 110.1
H1B1 C1B H1B2 108.4
N2B C2B C1B 107.4(3)
N2B C2B H2B1 110.2
C1B C2B H2B1 110.2
N2B C2B H2B2 110.2
C1B C2B H2B2 110.2
H2B1 C2B H2B2 108.5
N2B C3B C4B 108.0(3)
N2B C3B H3B1 110.1
C4B C3B H3B1 110.1
N2B C3B H3B2 110.1
C4B C3B H3B2 110.1
H3B1 C3B H3B2 108.4
N3B C4B C3B 106.6(3)
N3B C4B H4B1 110.4
C3B C4B H4B1 110.4
N3B C4B H4B2 110.4
C3B C4B H4B2 110.4
H4B1 C4B H4B2 108.6
C6B C5B N3B 109.5(3)
C6B C5B H5B1 109.8
N3B C5B H5B1 109.8
C6B C5B H5B2 109.8
N3B C5B H5B2 109.8
H5B1 C5B H5B2 108.2
N1B C6B C5B 107.5(3)
N1B C6B H6B1 110.2
C5B C6B H6B1 110.2
N1B C6B H6B2 110.2
C5B C6B H6B2 110.2
H6B1 C6B H6B2 108.5
N4B C7B C8B 108.1(3)
N4B C7B H7B1 110.1
C8B C7B H7B1 110.1
N4B C7B H7B2 110.1
C8B C7B H7B2 110.1
H7B1 C7B H7B2 108.4
N5B C8B C7B 106.4(3)
N5B C8B H8B1 110.4
C7B C8B H8B1 110.4
N5B C8B H8B2 110.4
C7B C8B H8B2 110.4
H8B1 C8B H8B2 108.6
N5B C9B C10B 108.3(3)
N5B C9B H9B1 110.0
C10B C9B H9B1 110.0
N5B C9B H9B2 110.0
C10B C9B H9B2 110.0
H9B1 C9B H9B2 108.4
N6B C10B C9B 107.0(3)
N6B C10B H10C 110.3
C9B C10B H10C 110.3
N6B C10B H10D 110.3
C9B C10B H10D 110.3
H10C C10B H10D 108.6
C12B C11B N6B 107.9(3)
C12B C11B H11C 110.1
N6B C11B H11C 110.1
C12B C11B H11D 110.1
N6B C11B H11D 110.1
H11C C11B H11D 108.4
C11B C12B N4B 108.1(3)
C11B C12B H12C 110.1
N4B C12B H12C 110.1
C11B C12B H12D 110.1
N4B C12B H12D 110.1
H12C C12B H12D 108.4
P1B C13B H13D 109.5
P1B C13B H13E 109.5
H13D C13B H13E 109.5
P1B C13B H13F 109.5
H13D C13B H13F 109.5
H13E C13B H13F 109.5
C15B C14B C19B 121.1(4)
C15B C14B O5B 115.6(4)
C19B C14B O5B 123.3(4)
C14B C15B C16B 118.9(5)
C14B C15B H15B 120.6
C16B C15B H15B 120.6
C17B C16B C15B 121.2(5)
C17B C16B H16B 119.4
C15B C16B H16B 119.4
C16B C17B C18B 118.9(5)
C16B C17B H17B 120.6
C18B C17B H17B 120.6
C17B C18B C19B 121.7(5)
C17B C18B H18B 119.1
C19B C18B H18B 119.1
C14B C19B C18B 118.3(4)
C14B C19B H19B 120.9
C18B C19B H19B 120.9
O1 Cl1 O3 109.0(2)
O1 Cl1 O2 108.79(19)
O3 Cl1 O2 109.85(19)
O1 Cl1 O4 108.6(2)
O3 Cl1 O4 109.8(2)
O2 Cl1 O4 110.72(19)
O5 Cl2 O8 114.1(3)
O5 Cl2 O7 111.7(3)
O8 Cl2 O7 110.0(3)
O5 Cl2 O6 109.3(3)
O8 Cl2 O6 106.6(3)
O7 Cl2 O6 104.6(3)
O12 Cl3 O9 109.6(2)
O12 Cl3 O10 108.4(2)
O9 Cl3 O10 109.8(2)
O12 Cl3 O11 109.5(2)
O9 Cl3 O11 110.7(2)
O10 Cl3 O11 108.86(19)
O16 Cl4 O13 109.4(3)
O16 Cl4 O14 110.2(3)
O13 Cl4 O14 107.7(3)
O16 Cl4 O15 109.7(2)
O13 Cl4 O15 109.2(3)
O14 Cl4 O15 110.6(2)
O22 Cl5 O23 110.4(2)
O22 Cl5 O24 110.5(2)
O23 Cl5 O24 109.8(2)
O22 Cl5 O21 109.1(2)
O23 Cl5 O21 109.2(2)
O24 Cl5 O21 107.8(2)
O27 Cl6 O28 110.4(3)
O27 Cl6 O25 109.6(3)
O28 Cl6 O25 108.0(3)
O27 Cl6 O26 108.9(3)
O28 Cl6 O26 110.7(3)
O25 Cl6 O26 109.3(2)

loop_
_geom_bond_atom_site_label_1
_geom_bond_atom_site_label_2
_geom_bond_distance
Co1A O1A 1.910(3)
Co1A O2A 1.930(3)
Co1A N2A 1.934(3)
Co1A N3A 1.936(3)
Co1A N1A 1.939(3)
Co1A O3A 1.941(3)
Co1A Co2A 2.9090(8)
Co2A O1A 1.912(3)
Co2A N4A 1.918(3)
Co2A N5A 1.930(3)
Co2A O2A 1.930(3)
Co2A O4A 1.933(3)
Co2A N6A 1.948(3)
P1A O3A 1.510(3)
P1A O4A 1.514(3)
P1A O5A 1.611(3)
P1A C13A 1.773(4)
N1A C6A 1.497(5)
N1A C1A 1.505(5)
N1A H1A 0.9300
N2A C2A 1.500(5)
N2A C3A 1.504(5)
N2A H2A 0.9300
N3A C5A 1.490(5)
N3A C4A 1.492(5)
N3A H3A 0.9300
N4A C7A 1.483(5)
N4A C11A 1.496(5)
N4A H4A 0.9300
N5A C8A 1.482(5)
N5A C9A 1.504(5)
N5A H5A 0.9300
N6A C10A 1.480(5)
N6A C12A 1.505(5)
N6A H6A 0.9300
O1A H1AA 0.9500
O2A H2AA 0.9500
O5A C14A 1.391(5)
C1A C2A 1.504(6)
C1A H1A1 0.9900
C1A H1A2 0.9900
C2A H2A1 0.9900
C2A H2A2 0.9900
C3A C4A 1.515(6)
C3A H3A1 0.9900
C3A H3A2 0.9900
C4A H4A1 0.9900
C4A H4A2 0.9900
C5A C6A 1.516(6)
C5A H5A1 0.9900
C5A H5A2 0.9900
C6A H6A1 0.9900
C6A H6A2 0.9900
C7A C8A 1.506(5)
C7A H7A1 0.9900
C7A H7A2 0.9900
C8A H8A1 0.9900
C8A H8A2 0.9900
C9A C10A 1.510(6)
C9A H9A1 0.9900
C9A H9A2 0.9900
C10A H10A 0.9900
C10A H10B 0.9900
C11A C12A 1.500(6)
C11A H11A 0.9900
C11A H11B 0.9900
C12A H12A 0.9900
C12A H12B 0.9900
C13A H13A 0.9800
C13A H13B 0.9800
C13A H13C 0.9800
C14A C15A 1.377(6)
C14A C19A 1.382(6)
C15A C16A 1.382(6)
C15A H15A 0.9500
C16A C17A 1.377(7)
C16A H16A 0.9500
C17A C18A 1.381(7)
C17A H17A 0.9500
C18A C19A 1.384(6)
C18A H18A 0.9500
C19A H19A 0.9500
Co1B O1B 1.901(3)
Co1B N2B 1.924(3)
Co1B N3B 1.932(3)
Co1B O2B 1.932(3)
Co1B O3B 1.939(3)
Co1B N1B 1.942(3)
Co1B Co2B 2.9138(8)
Co2B O1B 1.911(3)
Co2B N5B 1.923(3)
Co2B N4B 1.932(3)
Co2B O2B 1.934(3)
Co2B N6B 1.943(3)
Co2B O4B 1.945(3)
P1B O3B 1.502(3)
P1B O4B 1.506(3)
P1B O5B 1.612(3)
P1B C13B 1.771(4)
N1B C6B 1.494(5)
N1B C1B 1.495(5)
N1B H1B 0.9300
N2B C2B 1.484(5)
N2B C3B 1.496(5)
N2B H2B 0.9300
N3B C4B 1.488(5)
N3B C5B 1.500(5)
N3B H3B 0.9300
N4B C7B 1.492(5)
N4B C12B 1.503(5)
N4B H4B 0.9300
N5B C9B 1.490(5)
N5B C8B 1.492(5)
N5B H5B 0.9300
N6B C10B 1.488(5)
N6B C11B 1.511(5)
N6B H6B 0.9300
O1B H1BA 0.9500
O2B H2BA 0.9500
O5B C14B 1.399(5)
C1B C2B 1.523(6)
C1B H1B1 0.9900
C1B H1B2 0.9900
C2B H2B1 0.9900
C2B H2B2 0.9900
C3B C4B 1.534(5)
C3B H3B1 0.9900
C3B H3B2 0.9900
C4B H4B1 0.9900
C4B H4B2 0.9900
C5B C6B 1.495(6)
C5B H5B1 0.9900
C5B H5B2 0.9900
C6B H6B1 0.9900
C6B H6B2 0.9900
C7B C8B 1.530(5)
C7B H7B1 0.9900
C7B H7B2 0.9900
C8B H8B1 0.9900
C8B H8B2 0.9900
C9B C10B 1.520(6)
C9B H9B1 0.9900
C9B H9B2 0.9900
C10B H10C 0.9900
C10B H10D 0.9900
C11B C12B 1.496(6)
C11B H11C 0.9900
C11B H11D 0.9900
C12B H12C 0.9900
C12B H12D 0.9900
C13B H13D 0.9800
C13B H13E 0.9800
C13B H13F 0.9800
C14B C15B 1.371(6)
C14B C19B 1.378(6)
C15B C16B 1.402(6)
C15B H15B 0.9500
C16B C17B 1.364(7)
C16B H16B 0.9500
C17B C18B 1.366(7)
C17B H17B 0.9500
C18B C19B 1.399(6)
C18B H18B 0.9500
C19B H19B 0.9500
Cl1 O1 1.429(3)
Cl1 O3 1.440(3)
Cl1 O2 1.441(3)
Cl1 O4 1.443(3)
Cl2 O5 1.383(4)
Cl2 O8 1.406(4)
Cl2 O7 1.449(4)
Cl2 O6 1.449(4)
Cl3 O12 1.432(3)
Cl3 O9 1.436(3)
Cl3 O10 1.441(3)
Cl3 O11 1.442(3)
Cl4 O16 1.395(4)
Cl4 O13 1.418(4)
Cl4 O14 1.431(3)
Cl4 O15 1.432(3)
Cl5 O22 1.419(4)
Cl5 O23 1.424(4)
Cl5 O24 1.438(4)
Cl5 O21 1.450(3)
Cl6 O27 1.404(4)
Cl6 O28 1.412(4)
Cl6 O25 1.436(3)
Cl6 O26 1.443(3)
